data_2238181
loop_
_publ_author_name
'Hailu, Shimelis T.'
'Butcher, Ray J.'
'Hudrlik, Paul F.'
'Hudrlik, Anne M.'

_publ_section_title
;
 Calixarene-based molecular capsule from olefin metathesis
;
_journal_coeditor_code HG5315
_journal_issue 7
_journal_name_full 'Acta Crystallographica Section E'
_journal_page_first o1001
_journal_page_last o1002
_journal_paper_doi 10.1107/S1600536813014438
_journal_volume 69
_journal_year 2013
_chemical_formula_iupac 'C72 H72 O8, C6 H6'
_chemical_formula_moiety 'C72 H72 O8, C6 H6'
_chemical_formula_sum 'C78 H78 O8'
_chemical_formula_weight 1143.40
_chemical_name_systematic
'15,20,46,51,64,69,74,79-Octaoxatridecacyclo[32.28.8.8^3,28^.1^13,53^.1^22,44^.0^9,14^.0^21,26^.0^38,70^.0^40,45^.0^52,57^.0^59,63^.0^7,80^.0^32,73^]octaconta-1(63),3,5,7(80),9(14),10,12,21,23,25,28(73),29,31,34,36,38(70),40,42,44,52,54,56,59,61-tetracosaene benzene monosolvate'
_space_group_IT_number 14
_symmetry_cell_setting monoclinic
_symmetry_space_group_name_Hall '-P 2ybc'
_symmetry_space_group_name_H-M 'P 1 21/c 1'
_atom_sites_solution_hydrogens geom
_atom_sites_solution_primary direct
_atom_sites_solution_secondary difmap
_audit_creation_method SHELXL-97
_cell_angle_alpha 90.00
_cell_angle_beta 103.929(7)
_cell_angle_gamma 90.00
_cell_formula_units_Z 2
_cell_length_a 14.8804(10)
_cell_length_b 17.3004(11)
_cell_length_c 12.1888(8)
_cell_measurement_reflns_used 1980
_cell_measurement_temperature 123(2)
_cell_measurement_theta_max 75.5444
_cell_measurement_theta_min 3.0559
_cell_volume 3045.6(4)
_computing_cell_refinement
;
CrysAlis PRO (Agilent, 2012)
;
_computing_data_collection
;
CrysAlis PRO (Agilent, 2012)
;
_computing_data_reduction
;
CrysAlis RED (Agilent, 2012)
;
_computing_molecular_graphics 'SHELXTL (Sheldrick, 2008)'
_computing_publication_material 'SHELXTL (Sheldrick, 2008)'
_computing_structure_refinement 'SHELXL97 (Sheldrick, 2008)'
_computing_structure_solution 'SHELXS97 (Sheldrick, 2008)'
_diffrn_ambient_temperature 123(2)
_diffrn_detector_area_resol_mean 10.5081
_diffrn_measured_fraction_theta_full 0.999
_diffrn_measured_fraction_theta_max 0.973
_diffrn_measurement_device_type 'Agilent Xcalibur (Ruby, Gemini)'
_diffrn_measurement_method '\w scans'
_diffrn_radiation_monochromator graphite
_diffrn_radiation_source 'Enhance (Cu) X-ray Source'
_diffrn_radiation_type CuK\a
_diffrn_radiation_wavelength 1.54178
_diffrn_reflns_av_R_equivalents 0.0000
_diffrn_reflns_av_sigmaI/netI 0.0482
_diffrn_reflns_limit_h_max 18
_diffrn_reflns_limit_h_min -18
_diffrn_reflns_limit_k_max 21
_diffrn_reflns_limit_k_min -21
_diffrn_reflns_limit_l_max 14
_diffrn_reflns_limit_l_min -15
_diffrn_reflns_number 9972
_diffrn_reflns_theta_full 67.50
_diffrn_reflns_theta_max 75.91
_diffrn_reflns_theta_min 3.06
_exptl_absorpt_coefficient_mu 0.624
_exptl_absorpt_correction_T_max 0.982
_exptl_absorpt_correction_T_min 0.795
_exptl_absorpt_correction_type analytical
_exptl_absorpt_process_details
;
(CrysAlis PRO; Agilent, 2012; Clark & Reid, 1995)
;
_exptl_crystal_colour colorless
_exptl_crystal_density_diffrn 1.247
_exptl_crystal_density_method 'not measured'
_exptl_crystal_description plate
_exptl_crystal_F_000 1220
_exptl_crystal_size_max 0.8665
_exptl_crystal_size_mid 0.3468
_exptl_crystal_size_min 0.0292
_refine_diff_density_max 1.034
_refine_diff_density_min -0.236
_refine_ls_extinction_method none
_refine_ls_goodness_of_fit_ref 0.998
_refine_ls_hydrogen_treatment constr
_refine_ls_matrix_type full
_refine_ls_number_parameters 415
_refine_ls_number_reflns 9972
_refine_ls_number_restraints 10
_refine_ls_restrained_S_all 0.998
_refine_ls_R_factor_all 0.1252
_refine_ls_R_factor_gt 0.0777
_refine_ls_shift/su_max 0.000
_refine_ls_shift/su_mean 0.000
_refine_ls_structure_factor_coef Fsqd
_refine_ls_weighting_details 'calc w=1/[\s^2^(Fo^2^)+(0.1443P)^2^] where P=(Fo^2^+2Fc^2^)/3'
_refine_ls_weighting_scheme calc
_refine_ls_wR_factor_gt 0.2183
_refine_ls_wR_factor_ref 0.2488
_reflns_number_gt 5548
_reflns_number_total 9972
_reflns_threshold_expression I>2sigma(I)
_cod_data_source_file hg5315.cif
_cod_data_source_block I
_cod_original_cell_volume 3045.6(3)
_cod_original_sg_symbol_H-M 'P 21/c'
_cod_database_code 2238181
_cod_database_fobs_code 2238181

loop_
_symmetry_equiv_pos_as_xyz
'x, y, z'
'-x, y+1/2, -z+1/2'
'-x, -y, -z'
'x, -y-1/2, z-1/2'

loop_
_atom_site_type_symbol
_atom_site_label
_atom_site_fract_x
_atom_site_fract_y
_atom_site_fract_z
_atom_site_U_iso_or_equiv
_atom_site_adp_type
_atom_site_calc_flag
_atom_site_refinement_flags
_atom_site_occupancy
_atom_site_symmetry_multiplicity
_atom_site_disorder_assembly
_atom_site_disorder_group
O O1 0.30199(13) 0.55520(14) 0.31841(19) 0.0602(6) Uani d . 1 1 . .
O O2 0.69820(13) 0.54928(11) 0.45949(17) 0.0472(5) Uani d . 1 1 . .
O O3 0.66583(12) 0.35803(11) 0.43693(17) 0.0492(5) Uani d . 1 1 . .
O O4 0.33639(13) 0.36946(12) 0.32522(19) 0.0568(6) Uani d . 1 1 . .
C C1 0.74710(18) 0.58325(17) 0.3899(3) 0.0485(7) Uani d . 1 1 B .
C C2 0.77581(19) 0.66002(18) 0.4122(3) 0.0573(8) Uani d . 1 1 . .
C C3 0.8277(2) 0.6930(2) 0.3425(3) 0.0691(11) Uani d . 1 1 B .
H H3A 0.8489 0.7447 0.3558 0.083 Uiso calc R 1 1 . .
C C4 0.8488(2) 0.6516(3) 0.2543(3) 0.0747(11) Uani d . 1 1 . .
H H4A 0.8815 0.6757 0.2057 0.090 Uiso calc R 1 1 B .
C C5 0.8222(2) 0.5757(3) 0.2378(3) 0.0691(10) Uani d . 1 1 B .
H H5A 0.8391 0.5472 0.1793 0.083 Uiso calc R 1 1 . .
C C6 0.77098(19) 0.5396(2) 0.3047(3) 0.0557(8) Uani d . 1 1 . .
C C7 0.7496(2) 0.4546(2) 0.2948(3) 0.0567(8) Uani d . 1 1 A .
H H7A 0.7658 0.4337 0.2265 0.068 Uiso calc R 1 1 . .
H H7B 0.6824 0.4466 0.2868 0.068 Uiso calc R 1 1 . .
C C8 0.80383(19) 0.41190(17) 0.3989(3) 0.0493(7) Uani d . 1 1 . .
C C9 0.8995(2) 0.42163(18) 0.4304(3) 0.0531(7) Uani d . 1 1 A .
H H9A 0.9292 0.4513 0.3837 0.064 Uiso calc R 1 1 . .
C C10 0.95165(19) 0.38909(18) 0.5278(3) 0.0564(8) Uani d . 1 1 . .
H H10A 1.0170 0.3956 0.5481 0.068 Uiso calc R 1 1 A .
C C11 0.90806(19) 0.34675(18) 0.5961(3) 0.0555(8) Uani d . 1 1 A .
H H11A 0.9442 0.3245 0.6636 0.067 Uiso calc R 1 1 . .
C C12 0.8129(2) 0.33586(16) 0.5687(3) 0.0516(7) Uani d . 1 1 . .
C C13 0.76157(18) 0.36740(16) 0.4673(3) 0.0459(6) Uani d . 1 1 A .
C C14 0.7682(2) 0.29599(19) 0.6526(3) 0.0672(10) Uani d . 1 1 . .
H H14A 0.7002 0.2949 0.6225 0.081 Uiso calc R 1 1 . .
H H14B 0.7905 0.2420 0.6636 0.081 Uiso calc R 1 1 . .
C C15 0.6360(3) 0.2828(3) 0.3918(5) 0.0497(11) Uani d PD 0.582(3) 1 A 1
H H15A 0.6652 0.2422 0.4459 0.060 Uiso calc PR 0.582(3) 1 A 1
H H15B 0.6549 0.2746 0.3201 0.060 Uiso calc PR 0.582(3) 1 A 1
C C16 0.5311(4) 0.2779(3) 0.3707(4) 0.0532(10) Uani d PD 0.582(3) 1 A 1
H H16A 0.5128 0.2229 0.3587 0.064 Uiso calc PR 0.582(3) 1 A 1
H H16B 0.5133 0.2954 0.4398 0.064 Uiso calc PR 0.582(3) 1 A 1
C C17 0.4767(4) 0.3238(3) 0.2723(5) 0.0580(11) Uani d PD 0.582(3) 1 A 1
H H17A 0.4944 0.3789 0.2850 0.070 Uiso calc PR 0.582(3) 1 A 1
H H17D 0.4955 0.3069 0.2035 0.070 Uiso calc PR 0.582(3) 1 A 1
C C18 0.3738(4) 0.3183(4) 0.2498(6) 0.0591(14) Uani d PD 0.582(3) 1 A 1
H H18A 0.3462 0.3325 0.1702 0.071 Uiso calc PR 0.582(3) 1 A 1
H H18B 0.3562 0.2642 0.2609 0.071 Uiso calc PR 0.582(3) 1 A 1
C C15B 0.6356(4) 0.3113(4) 0.3308(7) 0.0497(11) Uani d PD 0.418(3) 1 A 2
H H15C 0.6513 0.2562 0.3466 0.060 Uiso calc PR 0.418(3) 1 A 2
H H15D 0.6675 0.3297 0.2731 0.060 Uiso calc PR 0.418(3) 1 A 2
C C16B 0.5309(5) 0.3207(4) 0.2876(6) 0.0532(10) Uani d PD 0.418(3) 1 A 2
H H16C 0.5172 0.3767 0.2784 0.064 Uiso calc PR 0.418(3) 1 A 2
H H16D 0.5124 0.2970 0.2116 0.064 Uiso calc PR 0.418(3) 1 A 2
C C17B 0.4721(5) 0.2880(5) 0.3568(7) 0.0580(11) Uani d PD 0.418(3) 1 A 2
H H17B 0.4868 0.3150 0.4306 0.070 Uiso calc PR 0.418(3) 1 A 2
H H17C 0.4895 0.2331 0.3715 0.070 Uiso calc PR 0.418(3) 1 A 2
C C18B 0.3699(5) 0.2917(5) 0.3101(8) 0.0591(14) Uani d PD 0.418(3) 1 A 2
H H18C 0.3548 0.2785 0.2287 0.071 Uiso calc PR 0.418(3) 1 A 2
H H18D 0.3389 0.2538 0.3494 0.071 Uiso calc PR 0.418(3) 1 A 2
C C19 0.23955(18) 0.37101(16) 0.3028(3) 0.0508(7) Uani d . 1 1 A .
C C20 0.1945(2) 0.33526(16) 0.3766(3) 0.0513(7) Uani d . 1 1 . .
C C21 0.0987(2) 0.33485(18) 0.3495(3) 0.0564(8) Uani d . 1 1 A .
H H21A 0.0670 0.3099 0.3985 0.068 Uiso calc R 1 1 . .
C C22 0.0481(2) 0.3706(2) 0.2514(3) 0.0613(9) Uani d . 1 1 . .
H H22A -0.0177 0.3685 0.2324 0.074 Uiso calc R 1 1 A .
C C23 0.0938(2) 0.4086(2) 0.1829(3) 0.0617(9) Uani d . 1 1 A .
H H23A 0.0589 0.4341 0.1174 0.074 Uiso calc R 1 1 . .
C C24 0.1900(2) 0.4110(2) 0.2062(3) 0.0555(8) Uani d . 1 1 . .
C C25 0.2460(2) 0.29988(17) 0.4875(3) 0.0621(9) Uani d . 1 1 . .
H H25A 0.2293 0.2446 0.4886 0.075 Uiso calc R 1 1 . .
H H25B 0.3135 0.3031 0.4933 0.075 Uiso calc R 1 1 . .
C C26 0.2364(2) 0.4584(2) 0.1310(3) 0.0735(11) Uani d . 1 1 A .
H H26A 0.3044 0.4535 0.1581 0.088 Uiso calc R 1 1 . .
H H26B 0.2185 0.4378 0.0529 0.088 Uiso calc R 1 1 . .
C C27 0.2098(2) 0.5424(2) 0.1301(3) 0.0646(9) Uani d . 1 1 . .
C C28 0.1481(2) 0.5766(3) 0.0381(3) 0.0770(12) Uani d . 1 1 A .
H H28A 0.1263 0.5476 -0.0293 0.092 Uiso calc R 1 1 . .
C C29 0.1186(2) 0.6510(3) 0.0433(3) 0.0811(13) Uani d . 1 1 . .
H H29A 0.0780 0.6736 -0.0209 0.097 Uiso calc R 1 1 A .
C C30 0.1469(2) 0.6929(2) 0.1395(3) 0.0738(12) Uani d . 1 1 A .
H H30A 0.1245 0.7441 0.1422 0.089 Uiso calc R 1 1 . .
C C31 0.2087(2) 0.6620(2) 0.2352(3) 0.0618(9) Uani d . 1 1 . .
C C32 0.24148(19) 0.5878(2) 0.2264(3) 0.0616(9) Uani d . 1 1 A .
C C33 0.3978(4) 0.5395(3) 0.2990(5) 0.0500(9) Uani d PD 0.533(4) 1 B 1
H H33A 0.4286 0.4970 0.3485 0.060 Uiso calc PR 0.533(4) 1 B 1
H H33B 0.3931 0.5248 0.2193 0.060 Uiso calc PR 0.533(4) 1 B 1
C C34 0.4508(4) 0.6121(3) 0.3265(5) 0.0540(10) Uani d PD 0.533(4) 1 B 1
H H34A 0.4408 0.6322 0.3986 0.065 Uiso calc PR 0.533(4) 1 B 1
H H34D 0.4251 0.6506 0.2670 0.065 Uiso calc PR 0.533(4) 1 B 1
C C35 0.5543(6) 0.6059(6) 0.3371(13) 0.055(2) Uani d PD 0.533(4) 1 B 1
H H35A 0.5834 0.6561 0.3638 0.066 Uiso calc PR 0.533(4) 1 B 1
H H35B 0.5650 0.5960 0.2613 0.066 Uiso calc PR 0.533(4) 1 B 1
C C36 0.6019(19) 0.5425(19) 0.418(2) 0.061(3) Uani d PD 0.533(4) 1 B 1
H H36A 0.5731 0.5410 0.4830 0.073 Uiso calc PR 0.533(4) 1 B 1
H H36B 0.5890 0.4923 0.3782 0.073 Uiso calc PR 0.533(4) 1 B 1
C C33B 0.3947(4) 0.5932(4) 0.3494(5) 0.0500(9) Uani d PD 0.467(4) 1 B 2
H H33C 0.3877 0.6499 0.3401 0.060 Uiso calc PR 0.467(4) 1 B 2
H H33D 0.4254 0.5821 0.4293 0.060 Uiso calc PR 0.467(4) 1 B 2
C C34B 0.4506(4) 0.5629(4) 0.2750(6) 0.0540(10) Uani d PD 0.467(4) 1 B 2
H H34B 0.4271 0.5849 0.1984 0.065 Uiso calc PR 0.467(4) 1 B 2
H H34C 0.4423 0.5061 0.2690 0.065 Uiso calc PR 0.467(4) 1 B 2
C C35B 0.5533(7) 0.5807(8) 0.3147(15) 0.055(2) Uani d PD 0.467(4) 1 B 2
H H35C 0.5616 0.6375 0.3171 0.066 Uiso calc PR 0.467(4) 1 B 2
H H35D 0.5852 0.5600 0.2584 0.066 Uiso calc PR 0.467(4) 1 B 2
C C36B 0.600(2) 0.547(2) 0.431(3) 0.061(3) Uani d PD 0.467(4) 1 B 2
H H36C 0.5775 0.5766 0.4890 0.073 Uiso calc PR 0.467(4) 1 B 2
H H36D 0.5796 0.4931 0.4338 0.073 Uiso calc PR 0.467(4) 1 B 2
C C2B 0.5952(3) 0.5016(3) 0.0310(3) 0.0789(11) Uani d . 1 1 . .
H H2BA 0.6609 0.5034 0.0528 0.095 Uiso calc R 1 1 . .
C C3B 0.5466(3) 0.5696(3) 0.0090(3) 0.0832(12) Uani d . 1 1 . .
H H3BA 0.5787 0.6174 0.0148 0.100 Uiso calc R 1 1 . .
C C1B 0.5521(3) 0.4318(3) 0.0225(3) 0.0842(12) Uani d . 1 1 . .
H H1BA 0.5868 0.3852 0.0371 0.101 Uiso calc R 1 1 . .

loop_
_atom_site_aniso_label
_atom_site_aniso_U_11
_atom_site_aniso_U_22
_atom_site_aniso_U_33
_atom_site_aniso_U_12
_atom_site_aniso_U_13
_atom_site_aniso_U_23
O1 0.0406(10) 0.0834(16) 0.0504(12) 0.0035(10) -0.0015(9) 0.0210(11)
O2 0.0453(10) 0.0508(11) 0.0466(11) 0.0008(8) 0.0132(8) 0.0061(9)
O3 0.0388(9) 0.0511(11) 0.0523(12) -0.0009(8) 0.0003(8) -0.0101(9)
O4 0.0406(10) 0.0584(12) 0.0637(14) 0.0027(9) -0.0025(9) -0.0163(10)
C1 0.0362(13) 0.0587(17) 0.0468(16) 0.0026(11) 0.0023(11) 0.0181(13)
C2 0.0413(14) 0.0564(18) 0.066(2) 0.0024(12) -0.0041(13) 0.0259(15)
C3 0.0461(16) 0.069(2) 0.082(3) -0.0011(15) -0.0058(16) 0.042(2)
C4 0.0524(18) 0.108(3) 0.060(2) 0.0006(19) 0.0060(16) 0.046(2)
C5 0.0526(17) 0.110(3) 0.0413(17) 0.0066(18) 0.0043(14) 0.0273(18)
C6 0.0400(14) 0.085(2) 0.0373(15) 0.0043(14) 0.0010(11) 0.0198(15)
C7 0.0507(16) 0.079(2) 0.0385(15) -0.0010(15) 0.0070(12) -0.0100(15)
C8 0.0463(14) 0.0545(16) 0.0438(16) 0.0046(12) 0.0046(12) -0.0125(13)
C9 0.0446(14) 0.0636(18) 0.0504(17) 0.0008(13) 0.0102(13) -0.0051(14)
C10 0.0358(14) 0.0645(19) 0.064(2) 0.0009(13) 0.0032(13) -0.0028(16)
C11 0.0440(14) 0.0493(16) 0.065(2) 0.0010(13) -0.0035(14) 0.0053(14)
C12 0.0454(14) 0.0413(14) 0.0619(19) -0.0020(11) 0.0009(13) 0.0011(13)
C13 0.0386(13) 0.0436(14) 0.0505(16) -0.0002(11) 0.0008(11) -0.0098(12)
C14 0.0467(16) 0.0586(19) 0.085(3) -0.0114(14) -0.0074(16) 0.0227(18)
C15 0.0473(19) 0.036(2) 0.058(3) -0.0012(18) -0.002(2) -0.0046(18)
C16 0.054(2) 0.050(2) 0.048(2) -0.006(2) -0.001(2) -0.0067(17)
C17 0.049(2) 0.061(3) 0.059(3) 0.004(2) 0.003(2) -0.003(2)
C18 0.048(2) 0.059(4) 0.067(4) 0.011(2) 0.009(3) -0.014(3)
C15B 0.0473(19) 0.036(2) 0.058(3) -0.0012(18) -0.002(2) -0.0046(18)
C16B 0.054(2) 0.050(2) 0.048(2) -0.006(2) -0.001(2) -0.0067(17)
C17B 0.049(2) 0.061(3) 0.059(3) 0.004(2) 0.003(2) -0.003(2)
C18B 0.048(2) 0.059(4) 0.067(4) 0.011(2) 0.009(3) -0.014(3)
C19 0.0403(14) 0.0467(15) 0.0576(18) 0.0043(11) -0.0032(13) -0.0185(13)
C20 0.0488(15) 0.0410(15) 0.0584(18) 0.0012(12) 0.0018(13) -0.0105(13)
C21 0.0490(15) 0.0551(18) 0.0598(19) 0.0039(13) 0.0030(14) -0.0102(15)
C22 0.0389(14) 0.085(2) 0.0549(19) 0.0049(14) 0.0009(13) -0.0135(17)
C23 0.0460(16) 0.086(2) 0.0461(17) 0.0164(15) -0.0026(14) -0.0141(16)
C24 0.0485(16) 0.070(2) 0.0447(17) 0.0037(14) 0.0043(13) -0.0140(14)
C25 0.0463(15) 0.0436(16) 0.088(3) 0.0006(12) -0.0001(16) 0.0109(16)
C26 0.0520(18) 0.126(3) 0.0403(17) 0.0173(19) 0.0073(14) -0.0030(19)
C27 0.0454(16) 0.104(3) 0.0426(17) 0.0038(16) 0.0069(13) 0.0215(18)
C28 0.0524(18) 0.130(4) 0.0441(18) 0.002(2) 0.0025(15) 0.026(2)
C29 0.0578(19) 0.111(3) 0.062(2) -0.010(2) -0.0089(17) 0.047(2)
C30 0.0516(17) 0.083(2) 0.078(3) -0.0124(16) -0.0023(17) 0.048(2)
C31 0.0421(14) 0.071(2) 0.064(2) -0.0143(14) -0.0024(13) 0.0342(17)
C32 0.0358(14) 0.092(3) 0.0531(19) -0.0039(14) 0.0035(13) 0.0313(18)
C33 0.049(2) 0.053(2) 0.045(2) 0.003(2) 0.0049(19) -0.0055(17)
C34 0.052(2) 0.061(3) 0.050(3) -0.003(2) 0.013(2) 0.0011(19)
C35 0.0464(17) 0.060(7) 0.055(6) 0.000(3) 0.007(2) 0.010(5)
C36 0.0468(18) 0.076(4) 0.060(5) -0.0029(19) 0.013(3) 0.014(4)
C33B 0.049(2) 0.053(2) 0.045(2) 0.003(2) 0.0049(19) -0.0055(17)
C34B 0.052(2) 0.061(3) 0.050(3) -0.003(2) 0.013(2) 0.0011(19)
C35B 0.0464(17) 0.060(7) 0.055(6) 0.000(3) 0.007(2) 0.010(5)
C36B 0.0468(18) 0.076(4) 0.060(5) -0.0029(19) 0.013(3) 0.014(4)
C2B 0.064(2) 0.123(3) 0.0475(19) -0.002(2) 0.0073(17) 0.005(2)
C3B 0.082(3) 0.124(4) 0.0413(18) -0.001(2) 0.0098(17) -0.001(2)
C1B 0.083(3) 0.117(4) 0.048(2) -0.001(2) 0.0080(19) -0.004(2)

loop_
_atom_type_symbol
_atom_type_description
_atom_type_scat_dispersion_real
_atom_type_scat_dispersion_imag
_atom_type_scat_source
C C 0.0181 0.0091 'International Tables Vol C Tables 4.2.6.8 and 6.1.1.4'
H H 0.0000 0.0000 'International Tables Vol C Tables 4.2.6.8 and 6.1.1.4'
O O 0.0492 0.0322 'International Tables Vol C Tables 4.2.6.8 and 6.1.1.4'

loop_
_geom_angle_atom_site_label_1
_geom_angle_atom_site_label_2
_geom_angle_atom_site_label_3
_geom_angle_site_symmetry_1
_geom_angle_site_symmetry_3
_geom_angle
C32 O1 C33B . . 114.1(3)
C32 O1 C33 . . 113.5(3)
C1 O2 C36 . . 117.2(12)
C1 O2 C36B . . 121.7(12)
C13 O3 C15 . . 114.1(3)
C13 O3 C15B . . 111.6(3)
C19 O4 C18B . . 111.0(4)
C19 O4 C18 . . 114.5(3)
O2 C1 C6 . . 119.6(3)
O2 C1 C2 . . 117.9(3)
C6 C1 C2 . . 122.4(3)
C3 C2 C1 . . 117.1(4)
C3 C2 C25 . 3_666 124.2(3)
C1 C2 C25 . 3_666 118.5(3)
C4 C3 C2 . . 121.3(4)
C4 C3 H3A . . 119.3
C2 C3 H3A . . 119.3
C5 C4 C3 . . 119.7(3)
C5 C4 H4A . . 120.1
C3 C4 H4A . . 120.1
C4 C5 C6 . . 121.6(4)
C4 C5 H5A . . 119.2
C6 C5 H5A . . 119.2
C5 C6 C1 . . 117.7(3)
C5 C6 C7 . . 121.9(3)
C1 C6 C7 . . 120.1(3)
C6 C7 C8 . . 110.4(2)
C6 C7 H7A . . 109.6
C8 C7 H7A . . 109.6
C6 C7 H7B . . 109.6
C8 C7 H7B . . 109.6
H7A C7 H7B . . 108.1
C13 C8 C9 . . 118.8(3)
C13 C8 C7 . . 122.9(3)
C9 C8 C7 . . 118.2(3)
C10 C9 C8 . . 121.1(3)
C10 C9 H9A . . 119.5
C8 C9 H9A . . 119.5
C9 C10 C11 . . 119.3(3)
C9 C10 H10A . . 120.4
C11 C10 H10A . . 120.4
C10 C11 C12 . . 121.8(3)
C10 C11 H11A . . 119.1
C12 C11 H11A . . 119.1
C11 C12 C13 . . 118.0(3)
C11 C12 C14 . . 119.2(3)
C13 C12 C14 . . 122.6(3)
C8 C13 O3 . . 119.1(2)
C8 C13 C12 . . 121.1(2)
O3 C13 C12 . . 119.8(3)
C31 C14 C12 3_666 . 110.5(2)
C31 C14 H14A 3_666 . 109.6
C12 C14 H14A . . 109.6
C31 C14 H14B 3_666 . 109.6
C12 C14 H14B . . 109.6
H14A C14 H14B . . 108.1
O3 C15 C16 . . 109.0(4)
O3 C15 H15A . . 109.9
C16 C15 H15A . . 109.9
O3 C15 H15B . . 109.9
C16 C15 H15B . . 109.9
H15A C15 H15B . . 108.3
C17 C16 C15 . . 116.0(5)
C17 C16 H16A . . 108.3
C15 C16 H16A . . 108.3
C17 C16 H16B . . 108.3
C15 C16 H16B . . 108.3
H16A C16 H16B . . 107.4
C18 C17 C16 . . 116.4(5)
C18 C17 H17A . . 108.2
C16 C17 H17A . . 108.2
C18 C17 H17D . . 108.2
C16 C17 H17D . . 108.2
H17A C17 H17D . . 107.3
O4 C18 C17 . . 111.8(5)
O4 C18 H18A . . 109.3
C17 C18 H18A . . 109.3
O4 C18 H18B . . 109.3
C17 C18 H18B . . 109.3
H18A C18 H18B . . 107.9
O3 C15B C16B . . 108.0(5)
O3 C15B H15C . . 110.1
C16B C15B H15C . . 110.1
O3 C15B H15D . . 110.1
C16B C15B H15D . . 110.1
H15C C15B H15D . . 108.4
C17B C16B C15B . . 117.4(7)
C17B C16B H16C . . 108.0
C15B C16B H16C . . 108.0
C17B C16B H16D . . 108.0
C15B C16B H16D . . 108.0
H16C C16B H16D . . 107.2
C16B C17B C18B . . 117.3(7)
C16B C17B H17B . . 108.0
C18B C17B H17B . . 108.0
C16B C17B H17C . . 108.0
C18B C17B H17C . . 108.0
H17B C17B H17C . . 107.2
O4 C18B C17B . . 109.8(6)
O4 C18B H18C . . 109.7
C17B C18B H18C . . 109.7
O4 C18B H18D . . 109.7
C17B C18B H18D . . 109.7
H18C C18B H18D . . 108.2
C20 C19 O4 . . 119.9(3)
C20 C19 C24 . . 121.4(3)
O4 C19 C24 . . 118.6(3)
C21 C20 C19 . . 118.5(3)
C21 C20 C25 . . 118.9(3)
C19 C20 C25 . . 122.6(3)
C20 C21 C22 . . 121.0(3)
C20 C21 H21A . . 119.5
C22 C21 H21A . . 119.5
C23 C22 C21 . . 119.4(3)
C23 C22 H22A . . 120.3
C21 C22 H22A . . 120.3
C22 C23 C24 . . 121.9(3)
C22 C23 H23A . . 119.0
C24 C23 H23A . . 119.0
C23 C24 C19 . . 117.5(3)
C23 C24 C26 . . 119.3(3)
C19 C24 C26 . . 123.2(3)
C2 C25 C20 3_666 . 112.1(2)
C2 C25 H25A 3_666 . 109.2
C20 C25 H25A . . 109.2
C2 C25 H25B 3_666 . 109.2
C20 C25 H25B . . 109.2
H25A C25 H25B . . 107.9
C27 C26 C24 . . 111.6(3)
C27 C26 H26A . . 109.3
C24 C26 H26A . . 109.3
C27 C26 H26B . . 109.3
C24 C26 H26B . . 109.3
H26A C26 H26B . . 108.0
C32 C27 C28 . . 117.3(4)
C32 C27 C26 . . 120.2(3)
C28 C27 C26 . . 122.4(4)
C29 C28 C27 . . 121.2(4)
C29 C28 H28A . . 119.4
C27 C28 H28A . . 119.4
C30 C29 C28 . . 120.5(3)
C30 C29 H29A . . 119.8
C28 C29 H29A . . 119.8
C29 C30 C31 . . 121.3(4)
C29 C30 H30A . . 119.3
C31 C30 H30A . . 119.3
C32 C31 C30 . . 117.3(4)
C32 C31 C14 . 3_666 120.5(3)
C30 C31 C14 . 3_666 122.0(4)
O1 C32 C31 . . 119.3(3)
O1 C32 C27 . . 118.3(3)
C31 C32 C27 . . 122.2(3)
C34 C33 O1 . . 106.3(4)
C34 C33 H33A . . 110.5
O1 C33 H33A . . 110.5
C34 C33 H33B . . 110.5
O1 C33 H33B . . 110.5
H33A C33 H33B . . 108.7
C33 C34 C35 . . 115.7(6)
C33 C34 H34A . . 108.3
C35 C34 H34A . . 108.3
C33 C34 H34D . . 108.3
C35 C34 H34D . . 108.3
H34A C34 H34D . . 107.4
C34 C35 C36 . . 114.2(13)
C34 C35 H35A . . 108.7
C36 C35 H35A . . 108.7
C34 C35 H35B . . 108.7
C36 C35 H35B . . 108.7
H35A C35 H35B . . 107.6
O2 C36 C35 . . 117(2)
O2 C36 H36A . . 108.1
C35 C36 H36A . . 108.1
O2 C36 H36B . . 108.1
C35 C36 H36B . . 108.1
H36A C36 H36B . . 107.3
C34B C33B O1 . . 108.2(5)
C34B C33B H33C . . 110.1
O1 C33B H33C . . 110.1
C34B C33B H33D . . 110.1
O1 C33B H33D . . 110.1
H33C C33B H33D . . 108.4
C33B C34B C35B . . 114.0(7)
C33B C34B H34B . . 108.7
C35B C34B H34B . . 108.7
C33B C34B H34C . . 108.7
C35B C34B H34C . . 108.7
H34B C34B H34C . . 107.6
C34B C35B C36B . . 114.5(15)
C34B C35B H35C . . 108.6
C36B C35B H35C . . 108.6
C34B C35B H35D . . 108.6
C36B C35B H35D . . 108.6
H35C C35B H35D . . 107.6
O2 C36B C35B . . 115(2)
O2 C36B H36C . . 108.4
C35B C36B H36C . . 108.4
O2 C36B H36D . . 108.4
C35B C36B H36D . . 108.4
H36C C36B H36D . . 107.5
C1B C2B C3B . . 122.0(4)
C1B C2B H2BA . . 119.0
C3B C2B H2BA . . 119.0
C2B C3B C1B . 3_665 119.9(5)
C2B C3B H3BA . . 120.0
C1B C3B H3BA 3_665 . 120.0
C2B C1B C3B . 3_665 118.1(5)
C2B C1B H1BA . . 121.0
C3B C1B H1BA 3_665 . 121.0

loop_
_geom_bond_atom_site_label_1
_geom_bond_atom_site_label_2
_geom_bond_site_symmetry_2
_geom_bond_distance
O1 C32 . 1.379(3)
O1 C33B . 1.492(7)
O1 C33 . 1.525(6)
O2 C1 . 1.375(3)
O2 C36 . 1.41(3)
O2 C36B . 1.42(3)
O3 C13 . 1.393(3)
O3 C15 . 1.440(5)
O3 C15B . 1.500(7)
O4 C19 . 1.401(3)
O4 C18B . 1.461(8)
O4 C18 . 1.478(6)
C1 C6 . 1.398(5)
C1 C2 . 1.402(4)
C2 C3 . 1.400(5)
C2 C25 3_666 1.508(5)
C3 C4 . 1.389(6)
C3 H3A . 0.9500
C4 C5 . 1.372(6)
C4 H4A . 0.9500
C5 C6 . 1.391(5)
C5 H5A . 0.9500
C6 C7 . 1.502(5)
C7 C8 . 1.522(4)
C7 H7A . 0.9900
C7 H7B . 0.9900
C8 C13 . 1.392(4)
C8 C9 . 1.392(4)
C9 C10 . 1.374(5)
C9 H9A . 0.9500
C10 C11 . 1.382(5)
C10 H10A . 0.9500
C11 C12 . 1.387(4)
C11 H11A . 0.9500
C12 C13 . 1.398(4)
C12 C14 . 1.514(5)
C14 C31 3_666 1.513(5)
C14 H14A . 0.9900
C14 H14B . 0.9900
C15 C16 . 1.521(7)
C15 H15A . 0.9900
C15 H15B . 0.9900
C16 C17 . 1.503(7)
C16 H16A . 0.9900
C16 H16B . 0.9900
C17 C18 . 1.492(7)
C17 H17A . 0.9900
C17 H17D . 0.9900
C18 H18A . 0.9900
C18 H18B . 0.9900
C15B C16B . 1.529(9)
C15B H15C . 0.9900
C15B H15D . 0.9900
C16B C17B . 1.466(10)
C16B H16C . 0.9900
C16B H16D . 0.9900
C17B C18B . 1.492(9)
C17B H17B . 0.9900
C17B H17C . 0.9900
C18B H18C . 0.9900
C18B H18D . 0.9900
C19 C20 . 1.390(5)
C19 C24 . 1.411(4)
C20 C21 . 1.383(4)
C20 C25 . 1.513(4)
C21 C22 . 1.395(5)
C21 H21A . 0.9500
C22 C23 . 1.366(5)
C22 H22A . 0.9500
C23 C24 . 1.391(4)
C23 H23A . 0.9500
C24 C26 . 1.516(5)
C25 C2 3_666 1.508(5)
C25 H25A . 0.9900
C25 H25B . 0.9900
C26 C27 . 1.505(5)
C26 H26A . 0.9900
C26 H26B . 0.9900
C27 C32 . 1.397(5)
C27 C28 . 1.399(4)
C28 C29 . 1.366(6)
C28 H28A . 0.9500
C29 C30 . 1.356(6)
C29 H29A . 0.9500
C30 C31 . 1.406(4)
C30 H30A . 0.9500
C31 C32 . 1.386(5)
C31 C14 3_666 1.513(5)
C33 C34 . 1.478(7)
C33 H33A . 0.9900
C33 H33B . 0.9900
C34 C35 . 1.518(10)
C34 H34A . 0.9900
C34 H34D . 0.9900
C35 C36 . 1.528(13)
C35 H35A . 0.9900
C35 H35B . 0.9900
C36 H36A . 0.9900
C36 H36B . 0.9900
C33B C34B . 1.467(8)
C33B H33C . 0.9900
C33B H33D . 0.9900
C34B C35B . 1.519(11)
C34B H34B . 0.9900
C34B H34C . 0.9900
C35B C36B . 1.531(15)
C35B H35C . 0.9900
C35B H35D . 0.9900
C36B H36C . 0.9900
C36B H36D . 0.9900
C2B C1B . 1.361(6)
C2B C3B . 1.372(6)
C2B H2BA . 0.9500
C3B C1B 3_665 1.426(6)
C3B H3BA . 0.9500
C1B C3B 3_665 1.426(6)
C1B H1BA . 0.9500

loop_
_geom_torsion_atom_site_label_1
_geom_torsion_atom_site_label_2
_geom_torsion_atom_site_label_3
_geom_torsion_atom_site_label_4
_geom_torsion_site_symmetry_1
_geom_torsion_site_symmetry_4
_geom_torsion
C36 O2 C1 C6 . . -81.0(18)
C36B O2 C1 C6 . . -88(2)
C36 O2 C1 C2 . . 102.7(17)
C36B O2 C1 C2 . . 95(2)
O2 C1 C2 C3 . . 178.3(2)
C6 C1 C2 C3 . . 2.0(4)
O2 C1 C2 C25 . 3_666 1.7(4)
C6 C1 C2 C25 . 3_666 -174.6(2)
C1 C2 C3 C4 . . 0.7(4)
C25 C2 C3 C4 3_666 . 177.1(3)
C2 C3 C4 C5 . . -3.0(5)
C3 C4 C5 C6 . . 2.6(5)
C4 C5 C6 C1 . . 0.1(4)
C4 C5 C6 C7 . . -173.9(3)
O2 C1 C6 C5 . . -178.6(2)
C2 C1 C6 C5 . . -2.5(4)
O2 C1 C6 C7 . . -4.6(4)
C2 C1 C6 C7 . . 171.6(3)
C5 C6 C7 C8 . . 109.6(3)
C1 C6 C7 C8 . . -64.2(3)
C6 C7 C8 C13 . . 122.4(3)
C6 C7 C8 C9 . . -53.7(4)
C13 C8 C9 C10 . . -0.9(5)
C7 C8 C9 C10 . . 175.3(3)
C8 C9 C10 C11 . . -0.7(5)
C9 C10 C11 C12 . . 0.3(5)
C10 C11 C12 C13 . . 1.7(5)
C10 C11 C12 C14 . . -173.8(3)
C9 C8 C13 O3 . . 179.4(3)
C7 C8 C13 O3 . . 3.3(4)
C9 C8 C13 C12 . . 3.0(4)
C7 C8 C13 C12 . . -173.1(3)
C15 O3 C13 C8 . . 105.6(4)
C15B O3 C13 C8 . . 67.4(4)
C15 O3 C13 C12 . . -78.0(4)
C15B O3 C13 C12 . . -116.2(4)
C11 C12 C13 C8 . . -3.4(4)
C14 C12 C13 C8 . . 171.9(3)
C11 C12 C13 O3 . . -179.7(3)
C14 C12 C13 O3 . . -4.4(4)
C11 C12 C14 C31 . 3_666 56.5(4)
C13 C12 C14 C31 . 3_666 -118.8(3)
C13 O3 C15 C16 . . 175.6(4)
C15B O3 C15 C16 . . -90.7(7)
O3 C15 C16 C17 . . 72.4(6)
C15 C16 C17 C18 . . 179.0(5)
C19 O4 C18 C17 . . 175.6(4)
C18B O4 C18 C17 . . -92.3(8)
C16 C17 C18 O4 . . 80.8(6)
C13 O3 C15B C16B . . -166.0(5)
C15 O3 C15B C16B . . 92.3(8)
O3 C15B C16B C17B . . -66.8(8)
C15B C16B C17B C18B . . -175.3(7)
C19 O4 C18B C17B . . -168.4(6)
C18 O4 C18B C17B . . 88.7(9)
C16B C17B C18B O4 . . -78.3(9)
C18B O4 C19 C20 . . 70.1(5)
C18 O4 C19 C20 . . 107.8(4)
C18B O4 C19 C24 . . -111.5(5)
C18 O4 C19 C24 . . -73.8(4)
O4 C19 C20 C21 . . -177.2(2)
C24 C19 C20 C21 . . 4.5(4)
O4 C19 C20 C25 . . 5.5(4)
C24 C19 C20 C25 . . -172.8(3)
C19 C20 C21 C22 . . -1.1(5)
C25 C20 C21 C22 . . 176.3(3)
C20 C21 C22 C23 . . -2.0(5)
C21 C22 C23 C24 . . 1.9(5)
C22 C23 C24 C19 . . 1.4(5)
C22 C23 C24 C26 . . -176.2(3)
C20 C19 C24 C23 . . -4.6(4)
O4 C19 C24 C23 . . 177.0(3)
C20 C19 C24 C26 . . 172.8(3)
O4 C19 C24 C26 . . -5.5(4)
C21 C20 C25 C2 . 3_666 -60.7(4)
C19 C20 C25 C2 . 3_666 116.6(3)
C23 C24 C26 C27 . . 59.7(4)
C19 C24 C26 C27 . . -117.7(3)
C24 C26 C27 C32 . . 69.7(4)
C24 C26 C27 C28 . . -105.5(4)
C32 C27 C28 C29 . . -1.4(5)
C26 C27 C28 C29 . . 174.0(3)
C27 C28 C29 C30 . . -1.7(6)
C28 C29 C30 C31 . . 1.5(6)
C29 C30 C31 C32 . . 1.8(5)
C29 C30 C31 C14 . 3_666 -172.4(3)
C33B O1 C32 C31 . . -67.4(4)
C33 O1 C32 C31 . . -115.3(4)
C33B O1 C32 C27 . . 117.5(4)
C33 O1 C32 C27 . . 69.6(4)
C30 C31 C32 O1 . . -179.8(3)
C14 C31 C32 O1 3_666 . -5.6(4)
C30 C31 C32 C27 . . -5.0(5)
C14 C31 C32 C27 3_666 . 169.3(3)
C28 C27 C32 O1 . . 179.7(3)
C26 C27 C32 O1 . . 4.2(5)
C28 C27 C32 C31 . . 4.8(5)
C26 C27 C32 C31 . . -170.7(3)
C32 O1 C33 C34 . . 85.6(5)
C33B O1 C33 C34 . . -15.3(5)
O1 C33 C34 C35 . . 167.7(8)
C33 C34 C35 C36 . . -52.3(18)
C1 O2 C36 C35 . . -32(3)
C36B O2 C36 C35 . . 95(19)
C34 C35 C36 O2 . . -160(2)
C32 O1 C33B C34B . . -81.5(6)
C33 O1 C33B C34B . . 17.9(5)
O1 C33B C34B C35B . . -165.5(8)
C33B C34B C35B C36B . . 60(2)
C1 O2 C36B C35B . . 4(4)
C36 O2 C36B C35B . . -53(16)
C34B C35B C36B O2 . . 168(2)
C1B C2B C3B C1B . 3_665 0.8(7)
C3B C2B C1B C3B . 3_665 -0.7(7)
